data_4505887
loop_
_publ_author_name
'Yan, Yan'
'Chen, Jia-Mei'
'Geng, Na'
'Lu, Tong-Bu'

_publ_section_title
;
 Improving the Solubility of Agomelatine via Cocrystals
;
_journal_issue 5
_journal_name_full 'Crystal Growth &amp; Design'
_journal_page_first 2226
_journal_paper_doi 10.1021/cg201423q
_journal_volume 12
_journal_year 2012
_chemical_formula_sum 'C17 H21 N O5'
_chemical_formula_weight 319.35
_chemical_name_systematic
; 
 ? 
;
_space_group_IT_number 14
_symmetry_cell_setting monoclinic
_symmetry_space_group_name_Hall '-P 2ybc'
_symmetry_space_group_name_H-M 'P 1 21/c 1'
_atom_sites_solution_hydrogens geom
_atom_sites_solution_primary direct
_atom_sites_solution_secondary difmap
_audit_creation_method SHELXL-97
_cell_angle_alpha 90.00
_cell_angle_beta 111.240(3)
_cell_angle_gamma 90.00
_cell_formula_units_Z 4
_cell_length_a 13.3924(4)
_cell_length_b 7.1702(2)
_cell_length_c 18.0080(5)
_cell_measurement_reflns_used 2552
_cell_measurement_temperature 293(2)
_cell_measurement_theta_max 71.0875
_cell_measurement_theta_min 2.6303
_cell_volume 1611.77(9)
_computing_structure_refinement 'SHELXL-97 (Sheldrick, 1997)'
_computing_structure_solution 'SHELXS-97 (Sheldrick, 1990)'
_diffrn_ambient_temperature 293(2)
_diffrn_measured_fraction_theta_full 0.967
_diffrn_measured_fraction_theta_max 0.967
_diffrn_radiation_monochromator graphite
_diffrn_radiation_source 'fine-focus sealed tube'
_diffrn_radiation_type CuK\a
_diffrn_radiation_wavelength 1.54178
_diffrn_reflns_av_R_equivalents 0.0302
_diffrn_reflns_av_sigmaI/netI 0.0347
_diffrn_reflns_limit_h_max 15
_diffrn_reflns_limit_h_min -16
_diffrn_reflns_limit_k_max 8
_diffrn_reflns_limit_k_min -8
_diffrn_reflns_limit_l_max 15
_diffrn_reflns_limit_l_min -21
_diffrn_reflns_number 6802
_diffrn_reflns_theta_full 71.22
_diffrn_reflns_theta_max 71.22
_diffrn_reflns_theta_min 3.54
_exptl_absorpt_coefficient_mu 0.803
_exptl_absorpt_correction_T_max 0.9610
_exptl_absorpt_correction_T_min 0.8559
_exptl_absorpt_correction_type multi-scan
_exptl_crystal_density_diffrn 1.316
_exptl_crystal_density_method 'not measured'
_exptl_crystal_F_000 680
_exptl_crystal_size_max 0.20
_exptl_crystal_size_mid 0.10
_exptl_crystal_size_min 0.05
_refine_diff_density_max 0.152
_refine_diff_density_min -0.188
_refine_diff_density_rms 0.041
_refine_ls_extinction_method none
_refine_ls_goodness_of_fit_ref 1.042
_refine_ls_hydrogen_treatment mixed
_refine_ls_matrix_type full
_refine_ls_number_parameters 216
_refine_ls_number_reflns 3026
_refine_ls_number_restraints 0
_refine_ls_restrained_S_all 1.042
_refine_ls_R_factor_all 0.0508
_refine_ls_R_factor_gt 0.0384
_refine_ls_shift/su_max 0.001
_refine_ls_shift/su_mean 0.000
_refine_ls_structure_factor_coef Fsqd
_refine_ls_weighting_details 'calc w=1/[\s^2^(Fo^2^)+(0.0499P)^2^+0.1761P] where P=(Fo^2^+2Fc^2^)/3'
_refine_ls_weighting_scheme calc
_refine_ls_wR_factor_gt 0.0974
_refine_ls_wR_factor_ref 0.1039
_reflns_number_gt 2406
_reflns_number_total 3026
_reflns_threshold_expression >2sigma(I)
_cod_data_source_file cg201423q_si_003.cif
_cod_data_source_block yy_110326_2011031604
_cod_depositor_comments
;
The following automatic conversions were performed:

'_symmetry_cell_setting' value 'Monoclinic' changed to 'monoclinic'
according to /home/saulius/struct/CIF-dictionaries/cif_core.dic
dictionary named 'cif_core.dic' version 2.4.1 from 2010-06-29.

Automatic conversion script
Id: cif_fix_values 1715 2011-07-08 13:25:40Z adriana 
;
_cod_original_cell_volume 1611.77(8)
_cod_original_sg_symbol_H-M 'P2(1)/c  '
_cod_database_code 4505887

loop_
_symmetry_equiv_pos_as_xyz
'x, y, z'
'-x, y+1/2, -z+1/2'
'-x, -y, -z'
'x, -y-1/2, z-1/2'

loop_
_atom_site_label
_atom_site_type_symbol
_atom_site_fract_x
_atom_site_fract_y
_atom_site_fract_z
_atom_site_U_iso_or_equiv
_atom_site_adp_type
_atom_site_occupancy
_atom_site_symmetry_multiplicity
_atom_site_calc_flag
_atom_site_refinement_flags
C1 C 0.85873(11) 0.4120(2) 0.28367(8) 0.0266(3) Uani 1 1 d .
H1N H 0.6178(16) 0.950(3) 0.3281(12) 0.048(6) Uiso 1 1 d .
N1 N 0.64020(11) 0.89336(19) 0.29294(8) 0.0313(3) Uani 1 1 d .
O1 O 0.66334(9) 0.92277(17) 0.17608(6) 0.0359(3) Uani 1 1 d .
C2 C 0.83317(12) 0.3954(2) 0.14368(9) 0.0311(3) Uani 1 1 d .
O2 O 0.80161(9) 0.46005(18) 0.06722(6) 0.0378(3) Uani 1 1 d .
C3 C 0.82299(11) 0.4925(2) 0.20606(8) 0.0287(3) Uani 1 1 d .
H3A H 0.7927 0.6110 0.1978 0.034 Uiso 1 1 calc R
O3 O 0.64678(10) 0.04813(17) 1.03814(6) 0.0383(3) Uani 1 1 d .
H3 H 0.6480 0.0328 1.0836 0.057 Uiso 1 1 calc R
C4 C 0.90417(11) 0.2299(2) 0.29500(9) 0.0297(3) Uani 1 1 d .
O4 O 0.55575(10) 0.30849(18) 1.04270(7) 0.0427(3) Uani 1 1 d .
C5 C 0.93849(12) 0.1476(2) 0.37150(9) 0.0347(4) Uani 1 1 d .
H5A H 0.9690 0.0292 0.3791 0.042 Uiso 1 1 calc R
O5 O 0.55377(10) 0.42035(17) 0.89840(6) 0.0391(3) Uani 1 1 d .
H5 H 0.5235 0.4626 0.9270 0.059 Uiso 1 1 calc R
C6 C 0.85025(11) 0.5081(2) 0.35058(8) 0.0293(3) Uani 1 1 d .
C7 C 0.88345(13) 0.4204(3) 0.42342(9) 0.0349(4) Uani 1 1 d .
H7 H 0.8767 0.4822 0.4668 0.042 Uiso 1 1 calc R
C8 C 0.87947(12) 0.2158(3) 0.15495(9) 0.0354(4) Uani 1 1 d .
H8 H 0.8868 0.1523 0.1122 0.042 Uiso 1 1 calc R
C9 C 0.80455(12) 0.7022(2) 0.34155(8) 0.0301(3) Uani 1 1 d .
H9A H 0.8319 0.7740 0.3074 0.036 Uiso 1 1 calc R
H9B H 0.8285 0.7622 0.3933 0.036 Uiso 1 1 calc R
C10 C 0.91349(12) 0.1355(2) 0.22855(9) 0.0338(4) Uani 1 1 d .
H10 H 0.9433 0.0167 0.2353 0.041 Uiso 1 1 calc R
C11 C 0.68198(12) 0.7041(2) 0.30622(9) 0.0308(3) Uani 1 1 d .
H11A H 0.6576 0.6369 0.2561 0.037 Uiso 1 1 calc R
H11B H 0.6543 0.6405 0.3422 0.037 Uiso 1 1 calc R
C12 C 0.59923(13) 1.1901(2) 0.22608(10) 0.0370(4) Uani 1 1 d .
H12A H 0.6601 1.2718 0.2438 0.055 Uiso 1 1 calc R
H12B H 0.5586 1.2042 0.2600 0.055 Uiso 1 1 calc R
H12C H 0.5551 1.2209 0.1723 0.055 Uiso 1 1 calc R
C13 C 0.59818(12) 0.2059(2) 1.00969(9) 0.0322(3) Uani 1 1 d .
C14 C 0.63668(11) 0.9919(2) 0.22939(9) 0.0294(3) Uani 1 1 d .
C15 C 0.92735(13) 0.2400(3) 0.43416(9) 0.0380(4) Uani 1 1 d .
H15 H 0.9488 0.1836 0.4840 0.046 Uiso 1 1 calc R
C16 C 0.59957(14) 0.2466(2) 0.92829(9) 0.0353(4) Uani 1 1 d .
H16A H 0.6731 0.2445 0.9306 0.042 Uiso 1 1 calc R
H16B H 0.5607 0.1493 0.8919 0.042 Uiso 1 1 calc R
C17 C 0.75644(15) 0.6433(3) 0.05289(9) 0.0419(4) Uani 1 1 d .
H17A H 0.6933 0.6470 0.0663 0.063 Uiso 1 1 calc R
H17B H 0.7379 0.6743 -0.0023 0.063 Uiso 1 1 calc R
H17C H 0.8078 0.7316 0.0851 0.063 Uiso 1 1 calc R

loop_
_atom_site_aniso_label
_atom_site_aniso_U_11
_atom_site_aniso_U_22
_atom_site_aniso_U_33
_atom_site_aniso_U_23
_atom_site_aniso_U_13
_atom_site_aniso_U_12
C1 0.0234(6) 0.0274(8) 0.0295(7) -0.0007(6) 0.0103(6) -0.0033(6)
N1 0.0376(7) 0.0258(7) 0.0361(7) 0.0016(5) 0.0199(6) 0.0023(6)
O1 0.0448(6) 0.0328(6) 0.0355(6) 0.0053(5) 0.0211(5) 0.0067(5)
C2 0.0288(7) 0.0367(9) 0.0287(7) -0.0016(6) 0.0116(6) -0.0034(6)
O2 0.0445(6) 0.0433(7) 0.0278(5) -0.0015(5) 0.0155(5) 0.0016(5)
C3 0.0279(7) 0.0284(8) 0.0309(7) -0.0001(6) 0.0121(6) -0.0010(6)
O3 0.0501(7) 0.0327(6) 0.0340(6) 0.0063(5) 0.0175(5) 0.0096(5)
C4 0.0229(7) 0.0303(8) 0.0359(8) -0.0006(6) 0.0106(6) -0.0019(6)
O4 0.0546(7) 0.0399(7) 0.0420(6) 0.0121(5) 0.0276(6) 0.0150(6)
C5 0.0301(7) 0.0299(9) 0.0420(9) 0.0050(7) 0.0107(7) 0.0016(7)
O5 0.0529(7) 0.0358(7) 0.0361(6) 0.0086(5) 0.0249(5) 0.0093(5)
C6 0.0282(7) 0.0306(8) 0.0294(7) -0.0004(6) 0.0106(6) -0.0031(6)
C7 0.0376(8) 0.0387(9) 0.0289(7) 0.0008(6) 0.0126(6) -0.0003(7)
C8 0.0330(8) 0.0381(9) 0.0382(8) -0.0110(7) 0.0166(7) -0.0014(7)
C9 0.0363(8) 0.0288(8) 0.0268(7) -0.0027(6) 0.0133(6) -0.0029(6)
C10 0.0290(7) 0.0299(9) 0.0431(9) -0.0041(7) 0.0138(6) 0.0015(6)
C11 0.0366(8) 0.0263(8) 0.0341(8) 0.0016(6) 0.0185(6) -0.0001(6)
C12 0.0379(8) 0.0282(9) 0.0476(9) 0.0034(7) 0.0187(7) 0.0032(7)
C13 0.0340(8) 0.0304(8) 0.0329(8) 0.0021(6) 0.0128(6) 0.0003(7)
C14 0.0265(7) 0.0276(8) 0.0352(8) 0.0016(6) 0.0126(6) -0.0008(6)
C15 0.0400(9) 0.0388(10) 0.0326(8) 0.0083(7) 0.0101(7) 0.0030(7)
C16 0.0430(9) 0.0322(9) 0.0304(8) 0.0013(6) 0.0129(7) 0.0041(7)
C17 0.0520(10) 0.0439(10) 0.0297(8) 0.0039(7) 0.0146(7) 0.0008(8)

loop_
_atom_type_symbol
_atom_type_description
_atom_type_scat_dispersion_real
_atom_type_scat_dispersion_imag
_atom_type_scat_source
C C 0.0181 0.0091 'International Tables Vol C Tables 4.2.6.8 and 6.1.1.4'
H H 0.0000 0.0000 'International Tables Vol C Tables 4.2.6.8 and 6.1.1.4'
N N 0.0311 0.0180 'International Tables Vol C Tables 4.2.6.8 and 6.1.1.4'
O O 0.0492 0.0322 'International Tables Vol C Tables 4.2.6.8 and 6.1.1.4'

loop_
_geom_angle_atom_site_label_1
_geom_angle_atom_site_label_2
_geom_angle_atom_site_label_3
_geom_angle
C4 C1 C3 119.09(14)
C4 C1 C6 118.84(13)
C3 C1 C6 122.08(14)
C14 N1 C11 121.90(13)
C14 N1 H1N 116.9(14)
C11 N1 H1N 121.1(14)
O2 C2 C3 124.58(15)
O2 C2 C8 114.44(14)
C3 C2 C8 120.98(14)
C2 O2 C17 116.72(12)
C2 C3 C1 120.05(15)
C2 C3 H3A 120.0
C1 C3 H3A 120.0
C13 O3 H3 109.5
C5 C4 C10 121.69(15)
C5 C4 C1 119.59(14)
C10 C4 C1 118.72(14)
C15 C5 C4 120.62(15)
C15 C5 H5A 119.7
C4 C5 H5A 119.7
C16 O5 H5 109.5
C7 C6 C1 119.16(15)
C7 C6 C9 120.27(14)
C1 C6 C9 120.57(13)
C6 C7 C15 121.79(15)
C6 C7 H7 119.1
C15 C7 H7 119.1
C10 C8 C2 120.00(15)
C10 C8 H8 120.0
C2 C8 H8 120.0
C6 C9 C11 112.68(13)
C6 C9 H9A 109.1
C11 C9 H9A 109.1
C6 C9 H9B 109.1
C11 C9 H9B 109.1
H9A C9 H9B 107.8
C8 C10 C4 121.16(15)
C8 C10 H10 119.4
C4 C10 H10 119.4
N1 C11 C9 111.54(13)
N1 C11 H11A 109.3
C9 C11 H11A 109.3
N1 C11 H11B 109.3
C9 C11 H11B 109.3
H11A C11 H11B 108.0
C14 C12 H12A 109.5
C14 C12 H12B 109.5
H12A C12 H12B 109.5
C14 C12 H12C 109.5
H12A C12 H12C 109.5
H12B C12 H12C 109.5
O4 C13 O3 125.94(14)
O4 C13 C16 122.40(15)
O3 C13 C16 111.65(14)
O1 C14 N1 121.45(15)
O1 C14 C12 122.20(14)
N1 C14 C12 116.35(14)
C5 C15 C7 119.97(15)
C5 C15 H15 120.0
C7 C15 H15 120.0
O5 C16 C13 112.83(14)
O5 C16 H16A 109.0
C13 C16 H16A 109.0
O5 C16 H16B 109.0
C13 C16 H16B 109.0
H16A C16 H16B 107.8
O2 C17 H17A 109.5
O2 C17 H17B 109.5
H17A C17 H17B 109.5
O2 C17 H17C 109.5
H17A C17 H17C 109.5
H17B C17 H17C 109.5

loop_
_geom_bond_atom_site_label_1
_geom_bond_atom_site_label_2
_geom_bond_distance
C1 C4 1.423(2)
C1 C3 1.425(2)
C1 C6 1.428(2)
N1 C14 1.331(2)
N1 C11 1.454(2)
N1 H1N 0.89(2)
O1 C14 1.2422(19)
C2 O2 1.3665(19)
C2 C3 1.370(2)
C2 C8 1.412(2)
O2 C17 1.430(2)
C3 H3A 0.9300
O3 C13 1.313(2)
O3 H3 0.8200
C4 C5 1.414(2)
C4 C10 1.419(2)
O4 C13 1.209(2)
C5 C15 1.363(2)
C5 H5A 0.9300
O5 C16 1.406(2)
O5 H5 0.8200
C6 C7 1.375(2)
C6 C9 1.506(2)
C7 C15 1.405(3)
C7 H7 0.9300
C8 C10 1.363(2)
C8 H8 0.9300
C9 C11 1.531(2)
C9 H9A 0.9700
C9 H9B 0.9700
C10 H10 0.9300
C11 H11A 0.9700
C11 H11B 0.9700
C12 C14 1.501(2)
C12 H12A 0.9600
C12 H12B 0.9600
C12 H12C 0.9600
C13 C16 1.501(2)
C15 H15 0.9300
C16 H16A 0.9700
C16 H16B 0.9700
C17 H17A 0.9600
C17 H17B 0.9600
C17 H17C 0.9600

loop_
_geom_torsion_atom_site_label_1
_geom_torsion_atom_site_label_2
_geom_torsion_atom_site_label_3
_geom_torsion_atom_site_label_4
_geom_torsion
C3 C2 O2 C17 1.0(2)
C8 C2 O2 C17 -178.58(14)
O2 C2 C3 C1 -179.93(13)
C8 C2 C3 C1 -0.4(2)
C4 C1 C3 C2 -0.4(2)
C6 C1 C3 C2 179.71(14)
C3 C1 C4 C5 -179.10(13)
C6 C1 C4 C5 0.8(2)
C3 C1 C4 C10 0.7(2)
C6 C1 C4 C10 -179.37(13)
C10 C4 C5 C15 -179.08(15)
C1 C4 C5 C15 0.7(2)
C4 C1 C6 C7 -1.7(2)
C3 C1 C6 C7 178.15(14)
C4 C1 C6 C9 178.88(13)
C3 C1 C6 C9 -1.2(2)
C1 C6 C7 C15 1.2(2)
C9 C6 C7 C15 -179.42(15)
O2 C2 C8 C10 -179.54(14)
C3 C2 C8 C10 0.9(2)
C7 C6 C9 C11 -99.65(16)
C1 C6 C9 C11 79.73(17)
C2 C8 C10 C4 -0.6(2)
C5 C4 C10 C8 179.57(15)
C1 C4 C10 C8 -0.3(2)
C14 N1 C11 C9 80.27(17)
C6 C9 C11 N1 -175.98(12)
C11 N1 C14 O1 4.2(2)
C11 N1 C14 C12 -175.65(13)
C4 C5 C15 C7 -1.3(2)
C6 C7 C15 C5 0.4(3)
O4 C13 C16 O5 4.3(2)
O3 C13 C16 O5 -176.37(14)

loop_
_cod_related_entry_id
_cod_related_entry_database
_cod_related_entry_code
1 ChemSpider 30652428
